data_4130539
loop_
_publ_author_name
'Pinalli, Roberta'
'Brancatelli, Giovanna'
'Pedrini, Alessandro'
'Menozzi, Daniela'
'Hern\'andez, Daniel'
'Ballester, Pablo'
'Geremia, Silvano'
'Dalcanale, Enrico'

_publ_section_title
;
 The Origin of Selectivity in the Complexation of N-Methyl Amino Acids by
 Tetraphosphonate Cavitands.
;
_journal_issue 27
_journal_name_full 'Journal of the American Chemical Society'
_journal_page_first 8569
_journal_page_last 8580
_journal_paper_doi 10.1021/jacs.6b04372
_journal_volume 138
_journal_year 2016
_chemical_formula_sum 'C79 H84 Cl N6 O25.8 P4'
_chemical_formula_weight 1689.65
_space_group_IT_number 15
_space_group_name_Hall '-C 2yc'
_space_group_name_H-M_alt 'C 1 2/c 1'
_symmetry_cell_setting monoclinic
_symmetry_Int_Tables_number 15
_symmetry_space_group_name_Hall '-C 2yc'
_symmetry_space_group_name_H-M 'C 1 2/c 1'
_atom_sites_solution_hydrogens geom
_audit_creation_date 2016-04-03T09:28:17-00:00
_audit_creation_method 'WinGX routine CIF_UPDATE'
_cell_angle_alpha 90
_cell_angle_beta 90.201(5)
_cell_angle_gamma 90
_cell_formula_units_Z 4
_cell_length_a 17.315(5)
_cell_length_b 34.061(4)
_cell_length_c 17.316(5)
_cell_measurement_reflns_used 10822
_cell_measurement_temperature 100(2)
_cell_measurement_theta_max 32.697
_cell_measurement_theta_min 1.346
_cell_measurement_wavelength 0.79999
_cell_volume 10212(4)
_computing_data_collection 'Elettra XRD1 Data Collection SW'
_computing_molecular_graphics Pymol
_computing_publication_material 'SHELXL-2013 (Sheldrick, 2014)'
_computing_structure_refinement 'SHELXL-2014/7 (Sheldrick, 2014)'
_computing_structure_solution 'SIR2011, updated version of SIR2008 (Burla et al., 2007)'
_diffrn_ambient_temperature 100(2)
_diffrn_measured_fraction_theta_full 0.946
_diffrn_measured_fraction_theta_max 0.821
_diffrn_measurement_device_type 'Dectris Pilatus 2M'
_diffrn_measurement_method 'CCD rotation images, thick slices'
_diffrn_radiation_monochromator Si111
_diffrn_radiation_source 'Elettra Synchrotron, Trieste (Italy)'
_diffrn_radiation_wavelength 0.79999
_diffrn_reflns_av_R_equivalents 0.0663
_diffrn_reflns_av_unetI/netI 0.0521
_diffrn_reflns_Laue_measured_fraction_full 0.946
_diffrn_reflns_Laue_measured_fraction_max 0.821
_diffrn_reflns_limit_h_max 21
_diffrn_reflns_limit_h_min -21
_diffrn_reflns_limit_k_max 42
_diffrn_reflns_limit_k_min -42
_diffrn_reflns_limit_l_max 23
_diffrn_reflns_limit_l_min -23
_diffrn_reflns_number 46094
_diffrn_reflns_point_group_measured_fraction_full 0.946
_diffrn_reflns_point_group_measured_fraction_max 0.821
_diffrn_reflns_theta_full 28.685
_diffrn_reflns_theta_max 32.697
_diffrn_reflns_theta_min 1.346
_exptl_absorpt_coefficient_mu 0.224
_exptl_absorpt_correction_type none
_exptl_crystal_colour colorless
_exptl_crystal_density_diffrn 1.099
_exptl_crystal_description 'square plate'
_exptl_crystal_F_000 3534
_exptl_crystal_size_max 0.13
_exptl_crystal_size_mid 0.11
_exptl_crystal_size_min 0.08
_refine_diff_density_max 0.885
_refine_diff_density_min -0.48
_refine_diff_density_rms 0.121
_refine_ls_extinction_coef 0.0075(10)
_refine_ls_extinction_expression Fc^*^=kFc[1+0.001xFc^2^\l^3^/sin(2\q)]^-1/4^
_refine_ls_extinction_method 'SHELXL-2014/7 (Sheldrick 2014'
_refine_ls_goodness_of_fit_ref 1.638
_refine_ls_hydrogen_treatment constr
_refine_ls_matrix_type full
_refine_ls_number_parameters 552
_refine_ls_number_reflns 10822
_refine_ls_number_restraints 592
_refine_ls_restrained_S_all 1.641
_refine_ls_R_factor_all 0.1642
_refine_ls_R_factor_gt 0.1274
_refine_ls_shift/su_max 0.115
_refine_ls_shift/su_mean 0.008
_refine_ls_structure_factor_coef Fsqd
_refine_ls_weighting_details 'w=1/[\s^2^(Fo^2^)+(0.2000P)^2^] where P=(Fo^2^+2Fc^2^)/3'
_refine_ls_weighting_scheme calc
_refine_ls_wR_factor_gt 0.3884
_refine_ls_wR_factor_ref 0.4265
_reflns_Friedel_coverage 0
_reflns_number_gt 6686
_reflns_number_total 10822
_reflns_threshold_expression 'I > 2\s(I)'
_cod_data_source_file ja6b04372_si_011.cif
_cod_data_source_block constr-coot-0
_cod_original_sg_symbol_H-M 'C 2/c'
_cod_original_formula_sum 'C79 H84 Cl N6 O25.80 P4'
_cod_database_code 4130539

loop_
_symmetry_equiv_pos_as_xyz
'x, y, z'
'-x, y, -z+1/2'
'x+1/2, y+1/2, z'
'-x+1/2, y+1/2, -z+1/2'
'-x, -y, -z'
'x, -y, z-1/2'
'-x+1/2, -y+1/2, -z'
'x+1/2, -y+1/2, z-1/2'

loop_
_atom_site_label
_atom_site_type_symbol
_atom_site_fract_x
_atom_site_fract_y
_atom_site_fract_z
_atom_site_U_iso_or_equiv
_atom_site_adp_type
_atom_site_occupancy
_atom_site_site_symmetry_order
_atom_site_calc_flag
_atom_site_refinement_flags_posn
_atom_site_refinement_flags_adp
_atom_site_refinement_flags_occupancy
_atom_site_disorder_assembly
_atom_site_disorder_group
C2A C 0.3805(3) 0.26017(14) 0.0409(2) 0.0618(10) Uani 1 1 d . U . . .
C2B C 0.4514(2) 0.24174(14) 0.0277(2) 0.0613(10) Uani 1 1 d . U . . .
C2C C 0.4757(2) 0.20739(13) 0.0652(2) 0.0603(10) Uani 1 1 d . U . . .
C2D C 0.4253(2) 0.19082(14) 0.1196(2) 0.0595(9) Uani 1 1 d . U . . .
H2D H 0.4405 0.1678 0.1467 0.071 Uiso 1 1 calc R U . . .
C2E C 0.3525(2) 0.20773(13) 0.1347(2) 0.0603(9) Uani 1 1 d . U . . .
C2F C 0.3331(2) 0.24202(14) 0.0951(2) 0.0600(9) Uani 1 1 d . U . . .
C2G C 0.3583(3) 0.29827(16) -0.0004(3) 0.0698(11) Uani 1 1 d . U . . .
H2G1 H 0.302 0.2997 -0.0056 0.105 Uiso 1 1 calc R U . . .
H2G2 H 0.3818 0.2987 -0.0518 0.105 Uiso 1 1 calc R U . . .
H2G3 H 0.3768 0.3208 0.0297 0.105 Uiso 1 1 calc R U . . .
N3A N 0.6857(3) 0.05958(17) -0.0095(4) 0.135(2) Uani 1 1 d G U . . .
C3B C 0.7503(4) 0.0532(2) 0.0367(4) 0.161(3) Uani 1 1 d G U . . .
H3B H 0.7503 0.0615 0.089 0.193 Uiso 1 1 calc R U . . .
C3C C 0.8149(4) 0.0345(3) 0.0063(6) 0.206(5) Uani 1 1 d G U . . .
H3C H 0.859 0.0302 0.0379 0.248 Uiso 1 1 calc R U . . .
C3D C 0.8148(5) 0.0223(3) -0.0703(6) 0.218(6) Uani 1 1 d G U . . .
H3D H 0.8589 0.0096 -0.091 0.261 Uiso 1 1 calc R U . . .
C3E C 0.7503(6) 0.0287(3) -0.1165(4) 0.208(5) Uani 1 1 d G U . . .
H3E H 0.7503 0.0204 -0.1689 0.249 Uiso 1 1 calc R U . . .
C3F C 0.6857(5) 0.0474(2) -0.0861(4) 0.184(4) Uani 1 1 d G U . . .
H3F H 0.6416 0.0517 -0.1177 0.221 Uiso 1 1 calc R U . . .
N4AA N 0.2514(6) 0.0695(2) 0.0332(4) 0.133(3) Uani 0.7 1 d G U P A 1
C4BA C 0.3113(5) 0.0538(3) -0.0102(6) 0.158(4) Uani 0.7 1 d G U P A 1
H4BA H 0.3604 0.0494 0.0128 0.19 Uiso 0.7 1 calc R U P A 1
C4CA C 0.2993(8) 0.0444(3) -0.0875(6) 0.189(6) Uani 0.7 1 d G U P A 1
H4CA H 0.3402 0.0337 -0.1172 0.227 Uiso 0.7 1 calc R U P A 1
C4DA C 0.2274(10) 0.0507(4) -0.1213(4) 0.236(9) Uani 0.7 1 d G U P A 1
H4DA H 0.2192 0.0443 -0.1741 0.284 Uiso 0.7 1 calc R U P A 1
C4EA C 0.1675(7) 0.0664(3) -0.0778(7) 0.213(7) Uani 0.7 1 d G U P A 1
H4EA H 0.1184 0.0708 -0.1009 0.256 Uiso 0.7 1 calc R U P A 1
C4FA C 0.1796(6) 0.0758(3) -0.0006(6) 0.174(5) Uani 0.7 1 d G U P A 1
H4FA H 0.1386 0.0865 0.0291 0.209 Uiso 0.7 1 calc R U P A 1
OW1 O 0.4469(12) 0.0420(6) 0.1203(11) 0.247(7) Uani 0.7 1 d . U P B 1
OW2 O 0.3668(14) 0.0437(6) 0.3041(9) 0.278(10) Uani 0.7 1 d . . P C 1
N4AB N 0.3303(14) 0.0558(7) 0.1078(16) 0.138(7) Uiso 0.3 1 d G U P A 2
C4BB C 0.376(2) 0.0406(11) 0.1670(14) 0.230(15) Uiso 0.3 1 d G U P A 2
H4BB H 0.3609 0.0442 0.2192 0.276 Uiso 0.3 1 calc R U P A 2
C4CB C 0.443(2) 0.0200(13) 0.150(2) 0.236(17) Uiso 0.3 1 d G U P A 2
H4CB H 0.4739 0.0096 0.1901 0.283 Uiso 0.3 1 calc R U P A 2
C4DB C 0.4646(18) 0.0147(12) 0.073(3) 0.275(17) Uiso 0.3 1 d G U P A 2
H4DB H 0.5104 0.0007 0.0613 0.33 Uiso 0.3 1 calc R U P A 2
C4EB C 0.419(2) 0.0299(12) 0.0140(19) 0.230(15) Uiso 0.3 1 d G U P A 2
H4EB H 0.4339 0.0263 -0.0383 0.276 Uiso 0.3 1 calc R U P A 2
C4FB C 0.3520(19) 0.0505(10) 0.0313(14) 0.175(11) Uiso 0.3 1 d G U P A 2
H4FB H 0.321 0.0609 -0.0092 0.21 Uiso 0.3 1 calc R U P A 2
C2H C 0.5549(2) 0.18849(14) 0.0470(2) 0.0618(10) Uani 1 1 d . U . . .
H2H H 0.5692 0.1967 -0.0066 0.074 Uiso 1 1 calc R U . . .
C2I C 0.5530(3) 0.14296(15) 0.0481(3) 0.0685(11) Uani 1 1 d . U . . .
H2I1 H 0.5439 0.1339 0.1016 0.082 Uiso 1 1 calc R U . . .
H2I2 H 0.5094 0.1337 0.0158 0.082 Uiso 1 1 calc R U . . .
C2L C 0.6266(3) 0.12490(17) 0.0189(3) 0.0798(13) Uani 1 1 d . U . . .
H2L1 H 0.6701 0.1327 0.0528 0.096 Uiso 1 1 calc R U . . .
H2L2 H 0.6374 0.1348 -0.0338 0.096 Uiso 1 1 calc R U . . .
C2M C 0.6204(5) 0.0793(2) 0.0170(6) 0.124(3) Uani 1 1 d . U . . .
H2M1 H 0.609 0.07 0.0699 0.148 Uiso 1 1 calc R U . . .
H2M2 H 0.576 0.072 -0.0162 0.148 Uiso 1 1 calc R U . . .
C2O C 0.2969(3) 0.14369(15) 0.1926(3) 0.0712(11) Uani 1 1 d . U . . .
H2O1 H 0.3496 0.1341 0.2043 0.085 Uiso 1 1 calc R U . . .
H2O2 H 0.262 0.1338 0.2334 0.085 Uiso 1 1 calc R U . . .
C2P C 0.2713(4) 0.12763(18) 0.1160(3) 0.0902(15) Uani 1 1 d . U . . .
H2P1 H 0.3107 0.1343 0.0768 0.108 Uiso 1 1 calc R U . . .
H2P2 H 0.2225 0.1407 0.1007 0.108 Uiso 1 1 calc R U . . .
C2Q C 0.2584(6) 0.0822(2) 0.1156(5) 0.117(2) Uani 1 1 d . U . . .
H2Q1 H 0.3025 0.0688 0.1408 0.141 Uiso 1 1 calc R U . A 1
H2Q2 H 0.2108 0.0755 0.1442 0.141 Uiso 1 1 calc R U . A 1
C2N C 0.2968(3) 0.18905(14) 0.1942(3) 0.0636(10) Uani 1 1 d . U . . .
H2N H 0.2435 0.1976 0.1796 0.076 Uiso 1 1 calc R U . . .
C2R C 0.2769(2) 0.24091(15) 0.2985(2) 0.0628(10) Uani 1 1 d . U . . .
C2S C 0.3144(2) 0.20709(13) 0.2741(2) 0.0614(10) Uani 1 1 d . U . . .
C2T C 0.3689(2) 0.19001(14) 0.3247(2) 0.0593(10) Uani 1 1 d . U . . .
H2T H 0.3953 0.1669 0.3094 0.071 Uiso 1 1 calc R U . . .
C2U C 0.6152(2) 0.20661(14) 0.1024(2) 0.0616(10) Uani 1 1 d . U . . .
C2V C 0.6554(2) 0.24091(15) 0.0822(2) 0.0615(10) Uani 1 1 d . U . . .
C2Z C 0.7102(2) 0.25937(14) 0.1303(3) 0.0646(10) Uani 1 1 d . U . . .
C2W C 0.7522(3) 0.29633(16) 0.1076(3) 0.0731(12) Uani 1 1 d . U . . .
H2W1 H 0.7251 0.3192 0.1287 0.11 Uiso 1 1 calc R U . . .
H2W2 H 0.7539 0.2983 0.0511 0.11 Uiso 1 1 calc R U . . .
H2W3 H 0.805 0.2956 0.1281 0.11 Uiso 1 1 calc R U . . .
C4P1 C 0.1521(3) 0.30948(18) 0.1556(3) 0.0773(13) Uani 1 1 d . U . . .
H4P1 H 0.1138 0.2887 0.1444 0.093 Uiso 1 1 calc R U . . .
H4P2 H 0.1332 0.3248 0.2003 0.093 Uiso 1 1 calc R U . . .
C4P2 C 0.1588(3) 0.33676(19) 0.0851(3) 0.0855(14) Uani 1 1 d . U . . .
H4P3 H 0.2003 0.3558 0.0939 0.128 Uiso 1 1 calc R U . . .
H4P4 H 0.1099 0.3507 0.0774 0.128 Uiso 1 1 calc R U . . .
H4P5 H 0.1704 0.3211 0.039 0.128 Uiso 1 1 calc R U . . .
C5P1 C 0.5943(3) 0.30940(18) -0.0960(3) 0.0799(14) Uani 1 1 d . U . . .
H5P1 H 0.6038 0.2887 -0.135 0.096 Uiso 1 1 calc R U . . .
H5P2 H 0.5497 0.3252 -0.1139 0.096 Uiso 1 1 calc R U . . .
C5P2 C 0.6666(3) 0.3362(2) -0.0905(4) 0.0917(16) Uani 1 1 d . U . . .
H5P3 H 0.6625 0.3531 -0.0449 0.138 Uiso 1 1 calc R U . . .
H5P4 H 0.6699 0.3526 -0.137 0.138 Uiso 1 1 calc R U . . .
H5P5 H 0.7131 0.3199 -0.0862 0.138 Uiso 1 1 calc R U . . .
O1 O 0.25874(16) 0.25927(10) 0.10716(17) 0.0641(7) Uani 1 1 d . U . . .
O2 O 0.30962(18) 0.31286(10) 0.19845(19) 0.0700(8) Uani 1 1 d . U . . .
O3 O 0.21961(17) 0.25826(10) 0.24920(18) 0.0681(8) Uani 1 1 d . U . . .
O4 O 0.49969(17) 0.25862(10) -0.02963(17) 0.0667(8) Uani 1 1 d . U . . .
O5 O 0.55344(19) 0.31247(10) 0.0609(2) 0.0737(9) Uani 1 1 d . U . . .
O6 O 0.64244(17) 0.25827(10) 0.00844(17) 0.0667(8) Uani 1 1 d . U . . .
P4 P 0.24303(6) 0.28716(4) 0.17999(7) 0.0647(4) Uani 1 1 d . U . . .
P5 P 0.57064(7) 0.28692(4) -0.00651(6) 0.0663(4) Uani 1 1 d . U . . .
Cl1 Cl 0.5 0.10423(6) 0.25 0.0848(6) Uani 1 2 d S T P . .
N1CA_1 N 0.584(3) 0.4973(19) 0.237(4) 0.27(2) Uiso 0.25 1 d D U P D 1
C2CA_1 C 0.469(4) 0.4999(17) 0.317(3) 0.32(2) Uiso 0.25 1 d D U P D 1
C3CA_1 C 0.500(3) 0.4949(9) 0.234(3) 0.302(18) Uiso 0.25 1 d D U P D 1
O4CA_1 O 0.496(5) 0.529(2) 0.353(4) 0.35(3) Uiso 0.25 1 d D U P D 1
O5CA_1 O 0.434(4) 0.4692(18) 0.337(4) 0.33(2) Uiso 0.25 1 d D U P D 1
C6CA_1 C 0.477(4) 0.4545(8) 0.202(3) 0.270(16) Uiso 0.25 1 d D U P D 1
N1CB_1 N 0.483(5) 0.5331(13) 0.222(4) 0.27(2) Uiso 0.25 1 d D U P D 2
C2CB_1 C 0.497(5) 0.4829(12) 0.119(2) 0.30(2) Uiso 0.25 1 d D U P D 2
C3CB_1 C 0.495(5) 0.4918(10) 0.206(2) 0.31(2) Uiso 0.25 1 d D U P D 2
O4CB_1 O 0.512(3) 0.5110(12) 0.074(2) 0.211(14) Uiso 0.25 1 d D U P D 2
O5CB_1 O 0.484(4) 0.4471(12) 0.106(3) 0.30(2) Uiso 0.25 1 d D U P D 2
C6CB_1 C 0.461(2) 0.4572(8) 0.250(3) 0.274(16) Uiso 0.25 1 d D U P D 2
CG_1 C 0.5 0.4184(5) 0.25 0.244(9) Uani 1 2 d DS TU P . .
CD_1 C 0.474(2) 0.3812(4) 0.2114(17) 0.219(9) Uani 0.5 1 d D U P D .
CE_1 C 0.5 0.3449(3) 0.25 0.120(3) Uani 1 2 d DS TU P . .
N1ZA_1 N 0.4786(9) 0.3083(3) 0.2089(9) 0.082(4) Uiso 0.3 1 d D U P D 1
N1ZB_1 N 0.5429(11) 0.3089(4) 0.2265(13) 0.080(5) Uiso 0.2 1 d D U P D 2
CM_1 C 0.5 0.2715(3) 0.25 0.086(2) Uani 1 2 d DS TU P . .
O_3 O 0 0.2518(4) 0.25 0.163(4) Uani 1 2 d S T P . .
O_7 O 0.3141(7) 0.5424(4) 0.2206(5) 0.252(6) Uani 1 1 d . U . . .
O_8 O 0.7073(7) 0.3881(2) 0.2332(6) 0.200(4) Uani 1 1 d . . . . .
O_9 O 0.6232(8) 0.3873(3) 0.0923(7) 0.234(5) Uani 1 1 d . . . . .
O_11 O 0.4759(9) 0.0843(5) -0.1291(11) 0.294(7) Uani 1 1 d . . . . .

loop_
_atom_site_aniso_label
_atom_site_aniso_U_11
_atom_site_aniso_U_22
_atom_site_aniso_U_33
_atom_site_aniso_U_23
_atom_site_aniso_U_13
_atom_site_aniso_U_12
C2A 0.054(2) 0.082(3) 0.049(2) -0.0019(18) 0.0022(17) -0.0027(18)
C2B 0.055(2) 0.085(3) 0.0436(19) -0.0006(17) 0.0092(17) -0.0069(18)
C2C 0.048(2) 0.082(3) 0.051(2) -0.0061(18) 0.0050(17) -0.0012(17)
C2D 0.051(2) 0.079(3) 0.048(2) -0.0018(17) 0.0025(17) -0.0021(17)
C2E 0.050(2) 0.079(3) 0.052(2) -0.0047(18) 0.0067(17) -0.0042(17)
C2F 0.0430(19) 0.085(3) 0.052(2) -0.0044(17) 0.0015(17) -0.0009(17)
C2G 0.055(2) 0.094(3) 0.061(2) 0.009(2) 0.003(2) 0.003(2)
N3A 0.128(5) 0.107(4) 0.171(6) 0.003(4) 0.028(4) 0.025(4)
C3B 0.127(6) 0.149(7) 0.207(8) 0.027(7) 0.027(5) 0.027(6)
C3C 0.150(8) 0.178(10) 0.292(13) 0.022(11) 0.048(9) 0.058(8)
C3D 0.186(10) 0.160(10) 0.307(15) 0.009(11) 0.106(10) 0.043(9)
C3E 0.242(13) 0.150(9) 0.232(11) -0.008(9) 0.088(8) 0.047(9)
C3F 0.212(10) 0.163(9) 0.178(8) -0.022(8) 0.042(7) 0.042(8)
N4AA 0.181(8) 0.088(5) 0.131(6) -0.016(4) -0.023(5) -0.024(5)
C4BA 0.235(11) 0.119(8) 0.121(7) -0.026(7) 0.018(7) -0.049(8)
C4CA 0.289(16) 0.157(12) 0.121(8) -0.024(9) 0.015(9) -0.061(12)
C4DA 0.35(2) 0.185(16) 0.177(14) -0.022(13) -0.057(11) -0.042(17)
C4EA 0.288(16) 0.166(13) 0.184(13) -0.014(11) -0.098(12) -0.039(13)
C4FA 0.225(10) 0.119(8) 0.179(10) -0.009(8) -0.092(9) -0.042(8)
OW1 0.255(14) 0.252(14) 0.233(13) -0.012(12) -0.007(11) -0.015(12)
OW2 0.39(3) 0.276(17) 0.172(11) 0.026(12) 0.035(14) -0.178(18)
C2H 0.053(2) 0.081(3) 0.051(2) -0.0079(18) 0.0111(17) -0.0024(17)
C2I 0.063(2) 0.083(3) 0.060(2) -0.008(2) 0.007(2) 0.002(2)
C2L 0.067(3) 0.095(3) 0.078(3) -0.010(3) 0.008(2) 0.007(2)
C2M 0.105(4) 0.089(4) 0.177(8) -0.018(4) 0.025(5) 0.007(3)
C2O 0.062(2) 0.087(3) 0.065(3) 0.006(2) 0.007(2) -0.010(2)
C2P 0.104(4) 0.092(3) 0.074(3) -0.002(3) 0.000(3) -0.011(3)
C2Q 0.146(6) 0.098(4) 0.107(4) -0.005(4) -0.007(4) -0.017(4)
C2N 0.049(2) 0.085(3) 0.056(2) 0.0030(18) 0.0063(18) -0.0038(18)
C2R 0.046(2) 0.091(3) 0.051(2) 0.0106(19) 0.0060(17) 0.0021(18)
C2S 0.047(2) 0.082(3) 0.055(2) 0.0021(18) 0.0111(17) -0.0081(17)
C2T 0.045(2) 0.079(3) 0.053(2) 0.0054(18) 0.0096(17) 0.0004(17)
C2U 0.0447(19) 0.086(3) 0.054(2) -0.0069(18) 0.0126(17) 0.0038(17)
C2V 0.049(2) 0.092(3) 0.0433(18) -0.0017(18) 0.0089(16) 0.0026(18)
C2Z 0.049(2) 0.088(3) 0.057(2) -0.003(2) 0.0172(17) -0.0024(18)
C2W 0.059(3) 0.098(3) 0.062(3) -0.002(2) 0.014(2) -0.014(2)
C4P1 0.058(2) 0.105(4) 0.069(3) 0.000(2) 0.002(2) 0.021(2)
C4P2 0.080(3) 0.101(4) 0.076(3) 0.004(3) -0.010(3) 0.011(3)
C5P1 0.067(3) 0.109(4) 0.063(3) 0.017(2) 0.011(2) -0.003(2)
C5P2 0.079(3) 0.113(4) 0.084(3) 0.017(3) 0.027(3) -0.011(3)
O1 0.0447(14) 0.092(2) 0.0556(16) -0.0019(14) 0.0027(12) 0.0025(13)
O2 0.0621(18) 0.085(2) 0.0628(18) -0.0025(14) 0.0025(14) -0.0004(14)
O3 0.0456(15) 0.100(2) 0.0590(17) 0.0047(15) 0.0078(13) 0.0072(13)
O4 0.0566(16) 0.094(2) 0.0495(15) 0.0054(13) 0.0107(13) -0.0020(14)
O5 0.0647(18) 0.086(2) 0.0708(19) -0.0057(15) 0.0159(15) -0.0046(15)
O6 0.0550(16) 0.096(2) 0.0486(15) 0.0001(13) 0.0120(13) -0.0016(14)
P4 0.0500(6) 0.0895(8) 0.0548(6) 0.0008(5) 0.0041(5) 0.0069(5)
P5 0.0560(7) 0.0906(9) 0.0525(6) 0.0038(5) 0.0124(5) -0.0040(5)
Cl1 0.0828(12) 0.0893(12) 0.0823(12) 0 0.0095(9) 0
CG_1 0.290(19) 0.128(8) 0.31(2) 0 0.083(16) 0
CD_1 0.27(2) 0.130(10) 0.26(2) 0.038(11) -0.002(18) 0.018(14)
CE_1 0.143(9) 0.105(6) 0.113(7) 0 0.023(6) 0
CM_1 0.068(4) 0.117(6) 0.073(4) 0 0.015(3) 0
O_3 0.112(6) 0.271(12) 0.106(6) 0 0.021(5) 0
O_7 0.273(12) 0.343(14) 0.139(6) -0.085(8) 0.021(7) 0.113(11)
O_8 0.273(11) 0.128(5) 0.200(8) 0.007(5) 0.032(7) -0.010(6)
O_9 0.329(15) 0.164(6) 0.209(9) -0.015(6) 0.027(9) -0.039(8)
O_11 0.245(12) 0.266(13) 0.370(19) -0.055(14) -0.008(12) 0.009(11)

loop_
_atom_type_symbol
_atom_type_description
_atom_type_scat_dispersion_real
_atom_type_scat_dispersion_imag
_atom_type_scat_source
C C 0.0043 0.0021 'International Tables Vol C Tables 4.2.6.8 and 6.1.1.4'
N N 0.0082 0.0043 'International Tables Vol C Tables 4.2.6.8 and 6.1.1.4'
O O 0.0142 0.0079 'International Tables Vol C Tables 4.2.6.8 and 6.1.1.4'
P P 0.1245 0.1209 'International Tables Vol C Tables 4.2.6.8 and 6.1.1.4'
Cl Cl 0.1778 0.2018 'International Tables Vol C Tables 4.2.6.8 and 6.1.1.4'
H H 0 0 'International Tables Vol C Tables 4.2.6.8 and 6.1.1.4'

loop_
_geom_angle_atom_site_label_1
_geom_angle_atom_site_label_2
_geom_angle_atom_site_label_3
_geom_angle
_geom_angle_site_symmetry_1
_geom_angle_site_symmetry_3
C2F C2A C2B 115.4(4) . .
C2F C2A C2G 122.9(4) . .
C2B C2A C2G 121.6(4) . .
C2A C2B C2C 124.2(4) . .
C2A C2B O4 116.8(4) . .
C2C C2B O4 119.0(4) . .
C2B C2C C2D 117.3(4) . .
C2B C2C C2H 121.2(4) . .
C2D C2C C2H 121.5(4) . .
C2C C2D C2E 121.2(4) . .
C2F C2E C2D 117.7(4) . .
C2F C2E C2N 121.4(4) . .
C2D C2E C2N 120.9(4) . .
C2E C2F C2A 124.1(4) . .
C2E C2F O1 119.2(4) . .
C2A C2F O1 116.6(4) . .
C3B N3A C3F 120 . .
C3B N3A C2M 122.5(7) . .
C3F N3A C2M 117.5(7) . .
N3A C3B C3C 120 . .
C3D C3C C3B 120 . .
C3C C3D C3E 120 . .
C3F C3E C3D 120 . .
C3E C3F N3A 120 . .
C4BA N4AA C4FA 120 . .
C4BA N4AA C2Q 124.8(7) . .
C4FA N4AA C2Q 115.2(7) . .
N4AA C4BA C4CA 120 . .
C4DA C4CA C4BA 120 . .
C4CA C4DA C4EA 120 . .
C4DA C4EA C4FA 120 . .
C4EA C4FA N4AA 120 . .
C4BB N4AB C4FB 120 . .
C4BB N4AB C2Q 127(2) . .
C4FB N4AB C2Q 112(2) . .
C4CB C4BB N4AB 120 . .
C4DB C4CB C4BB 120 . .
C4CB C4DB C4EB 120 . .
C4DB C4EB C4FB 120 . .
C4EB C4FB N4AB 120 . .
C2U C2H C2C 107.8(3) . .
C2U C2H C2I 113.9(4) . .
C2C C2H C2I 113.3(4) . .
C2L C2I C2H 112.8(4) . .
C2I C2L C2M 110.9(5) . .
N3A C2M C2L 115.5(7) . .
C2P C2O C2N 112.3(4) . .
C2O C2P C2Q 114.0(5) . .
N4AA C2Q C2P 107.6(6) . .
N4AB C2Q C2P 117.5(11) . .
C2S C2N C2O 114.4(4) . .
C2S C2N C2E 108.1(3) . .
C2O C2N C2E 113.5(4) . .
C2S C2R C2Z 124.5(4) . 2_655
C2S C2R O3 119.0(4) . .
C2Z C2R O3 116.5(4) 2_655 .
C2R C2S C2T 117.7(4) . .
C2R C2S C2N 120.8(4) . .
C2T C2S C2N 121.5(4) . .
C2U C2T C2S 121.3(4) 2_655 .
C2V C2U C2T 117.5(4) . 2_655
C2V C2U C2H 120.8(4) . .
C2T C2U C2H 121.7(4) 2_655 .
C2U C2V C2Z 123.9(4) . .
C2U C2V O6 119.5(4) . .
C2Z C2V O6 116.6(4) . .
C2R C2Z C2V 115.2(4) 2_655 .
C2R C2Z C2W 121.9(4) 2_655 .
C2V C2Z C2W 122.9(4) . .
C4P2 C4P1 P4 111.9(4) . .
C5P2 C5P1 P5 112.8(4) . .
C2F O1 P4 120.9(3) . .
C2R O3 P4 121.4(3) . .
C2B O4 P5 121.2(3) . .
C2V O6 P5 121.2(2) . .
O2 P4 O1 112.70(17) . .
O2 P4 O3 113.58(18) . .
O1 P4 O3 105.56(18) . .
O2 P4 C4P1 118.8(3) . .
O1 P4 C4P1 102.5(2) . .
O3 P4 C4P1 102.2(2) . .
O5 P5 O6 112.81(19) . .
O5 P5 O4 113.00(18) . .
O6 P5 O4 105.47(18) . .
O5 P5 C5P1 118.6(3) . .
O6 P5 C5P1 102.8(2) . .
O4 P5 C5P1 102.6(2) . .
C2CA_1 N1CA_1 O5CA_1 50(3) 2_655 2_655
C2CA_1 N1CA_1 C3CA_1 45(4) 2_655 .
O5CA_1 N1CA_1 C3CA_1 76(4) 2_655 .
C2CA_1 N1CA_1 C3CA_1 66(4) 2_655 2_655
O5CA_1 N1CA_1 C3CA_1 93(4) 2_655 2_655
C3CA_1 N1CA_1 C3CA_1 21(4) . 2_655
C3CA_1 C2CA_1 N1CA_1 75(5) 2_655 2_655
C3CA_1 C2CA_1 O5CA_1 110(4) 2_655 .
N1CA_1 C2CA_1 O5CA_1 78(5) 2_655 .
C3CA_1 C2CA_1 O4CA_1 110(5) 2_655 .
N1CA_1 C2CA_1 O4CA_1 131(7) 2_655 .
O5CA_1 C2CA_1 O4CA_1 135(4) . .
C3CA_1 C2CA_1 C3CA_1 12(5) 2_655 .
N1CA_1 C2CA_1 C3CA_1 64(4) 2_655 .
O5CA_1 C2CA_1 C3CA_1 109(3) . .
O4CA_1 C2CA_1 C3CA_1 114(3) . .
C3CA_1 C2CA_1 C6CA_1 56(3) 2_655 2_655
N1CA_1 C2CA_1 C6CA_1 99(4) 2_655 2_655
O5CA_1 C2CA_1 C6CA_1 66(4) . 2_655
O4CA_1 C2CA_1 C6CA_1 124(6) . 2_655
C3CA_1 C2CA_1 C6CA_1 64(3) . 2_655
C3CA_1 C3CA_1 C2CA_1 146(10) 2_655 2_655
C3CA_1 C3CA_1 N1CA_1 87(10) 2_655 .
C2CA_1 C3CA_1 N1CA_1 60(5) 2_655 .
C3CA_1 C3CA_1 C6CA_1 111(3) 2_655 .
C2CA_1 C3CA_1 C6CA_1 89(5) 2_655 .
N1CA_1 C3CA_1 C6CA_1 108(3) . .
C3CA_1 C3CA_1 C2CA_1 22(9) 2_655 .
C2CA_1 C3CA_1 C2CA_1 161(5) 2_655 .
N1CA_1 C3CA_1 C2CA_1 108(3) . .
C6CA_1 C3CA_1 C2CA_1 110(2) . .
C3CA_1 C3CA_1 N1CA_1 71(9) 2_655 2_655
C2CA_1 C3CA_1 N1CA_1 140(7) 2_655 2_655
N1CA_1 C3CA_1 N1CA_1 158(4) . 2_655
C6CA_1 C3CA_1 N1CA_1 86(5) . 2_655
C2CA_1 C3CA_1 N1CA_1 50(3) . 2_655
C3CA_1 C3CA_1 O5CA_1 129(10) 2_655 2_655
C2CA_1 C3CA_1 O5CA_1 38(3) 2_655 2_655
N1CA_1 C3CA_1 O5CA_1 56(3) . 2_655
C6CA_1 C3CA_1 O5CA_1 61(3) . 2_655
C2CA_1 C3CA_1 O5CA_1 150(4) . 2_655
N1CA_1 C3CA_1 O5CA_1 144(5) 2_655 2_655
C3CA_1 C3CA_1 C6CA_1 52(3) 2_655 2_655
C2CA_1 C3CA_1 C6CA_1 121(5) 2_655 2_655
N1CA_1 C3CA_1 C6CA_1 79(4) . 2_655
C6CA_1 C3CA_1 C6CA_1 66(2) . 2_655
C2CA_1 C3CA_1 C6CA_1 66(3) . 2_655
N1CA_1 C3CA_1 C6CA_1 93(4) 2_655 2_655
O5CA_1 C3CA_1 C6CA_1 85(3) 2_655 2_655
C3CA_1 C3CA_1 O4CA_1 142(3) 2_655 2_655
C2CA_1 C3CA_1 O4CA_1 39(3) 2_655 2_655
N1CA_1 C3CA_1 O4CA_1 87(5) . 2_655
C6CA_1 C3CA_1 O4CA_1 106(4) . 2_655
C2CA_1 C3CA_1 O4CA_1 133(5) . 2_655
N1CA_1 C3CA_1 O4CA_1 105(4) 2_655 2_655
O5CA_1 C3CA_1 O4CA_1 76(3) 2_655 2_655
C6CA_1 C3CA_1 O4CA_1 160(5) 2_655 2_655
C2CA_1 O4CA_1 C3CA_1 32(3) . 2_655
C2CA_1 O5CA_1 N1CA_1 52(4) . 2_655
C2CA_1 O5CA_1 C6CA_1 73(4) . 2_655
N1CA_1 O5CA_1 C6CA_1 91(3) 2_655 2_655
C2CA_1 O5CA_1 C3CA_1 32(2) . 2_655
N1CA_1 O5CA_1 C3CA_1 48(2) 2_655 2_655
C6CA_1 O5CA_1 C3CA_1 49(2) 2_655 2_655
C3CA_1 C6CA_1 CG_1 118(2) . .
C3CA_1 C6CA_1 O5CA_1 70(3) . 2_655
CG_1 C6CA_1 O5CA_1 102(3) . 2_655
C3CA_1 C6CA_1 C2CA_1 35(3) . 2_655
CG_1 C6CA_1 C2CA_1 130(4) . 2_655
O5CA_1 C6CA_1 C2CA_1 40.6(17) 2_655 2_655
C3CA_1 C6CA_1 C3CA_1 17(2) . 2_655
CG_1 C6CA_1 C3CA_1 103(3) . 2_655
O5CA_1 C6CA_1 C3CA_1 80(3) 2_655 2_655
C2CA_1 C6CA_1 C3CA_1 50.3(15) 2_655 2_655
C3CA_1 C6CA_1 C6CA_1 64.4(18) . 2_655
CG_1 C6CA_1 C6CA_1 53.4(15) . 2_655
O5CA_1 C6CA_1 C6CA_1 88(4) 2_655 2_655
C2CA_1 C6CA_1 C6CA_1 87(3) 2_655 2_655
C3CA_1 C6CA_1 C6CA_1 49.8(17) 2_655 2_655
C3CB_1 N1CB_1 O_7 104(6) . .
O5CB_1 C2CB_1 O4CB_1 131(3) . .
O5CB_1 C2CB_1 C3CB_1 111(3) . .
O4CB_1 C2CB_1 C3CB_1 118(3) . .
N1CB_1 C3CB_1 C6CB_1 127(5) . .
N1CB_1 C3CB_1 C2CB_1 112(3) . .
C6CB_1 C3CB_1 C2CB_1 110(3) . .
N1CB_1 C3CB_1 C6CB_1 134(4) . 2_655
C6CB_1 C3CB_1 C6CB_1 51(3) . 2_655
C2CB_1 C3CB_1 C6CB_1 108(5) . 2_655
C6CB_1 C6CB_1 CG_1 63.0(16) 2_655 .
C6CB_1 C6CB_1 C3CB_1 68(3) 2_655 .
CG_1 C6CB_1 C3CB_1 121(3) . .
C6CB_1 C6CB_1 C3CB_1 61(3) 2_655 2_655
CG_1 C6CB_1 C3CB_1 116(4) . 2_655
C3CB_1 C6CB_1 C3CB_1 59(3) . 2_655
C6CB_1 CG_1 C6CB_1 54(3) 2_655 .
C6CB_1 CG_1 CD_1 128(2) 2_655 2_655
C6CB_1 CG_1 CD_1 153(2) . 2_655
C6CB_1 CG_1 CD_1 153(2) 2_655 .
C6CB_1 CG_1 CD_1 128(2) . .
CD_1 CG_1 CD_1 65.0(17) 2_655 .
CD_1 CG_1 C6CA_1 111.1(16) 2_655 2_655
CD_1 CG_1 C6CA_1 174(3) . 2_655
CD_1 CG_1 C6CA_1 174(3) 2_655 .
CD_1 CG_1 C6CA_1 111.1(16) . .
C6CA_1 CG_1 C6CA_1 73(3) 2_655 .
CE_1 CD_1 CG_1 114.4(17) . .
CE_1 CD_1 CD_1 56.9(9) . 2_655
CG_1 CD_1 CD_1 57.5(9) . 2_655
CD_1 CE_1 CD_1 66.3(18) 2_655 .
CD_1 CE_1 N1ZA_1 114.3(10) 2_655 2_655
CD_1 CE_1 N1ZA_1 176.3(17) . 2_655
CD_1 CE_1 N1ZA_1 176.3(17) 2_655 .
CD_1 CE_1 N1ZA_1 114.3(10) . .
N1ZA_1 CE_1 N1ZA_1 65.3(11) 2_655 .
CD_1 CE_1 N1ZB_1 131.3(15) 2_655 .
CD_1 CE_1 N1ZB_1 135.9(16) . .
CD_1 CE_1 N1ZB_1 135.9(16) 2_655 2_655
CD_1 CE_1 N1ZB_1 131.3(15) . 2_655
N1ZB_1 CE_1 N1ZB_1 69.2(14) . 2_655
CE_1 N1ZA_1 CM_1 114.8(10) . .
CE_1 N1ZA_1 N1ZA_1 57.3(6) . 2_655
CM_1 N1ZA_1 N1ZA_1 57.4(5) . 2_655
CE_1 N1ZB_1 CM_1 111.7(12) . .
CE_1 N1ZB_1 N1ZB_1 55.4(7) . 2_655
CM_1 N1ZB_1 N1ZB_1 56.4(7) . 2_655
N1ZA_1 CM_1 N1ZA_1 65.1(11) 2_655 .
N1ZB_1 CM_1 N1ZB_1 67.3(13) . 2_655

loop_
_geom_bond_atom_site_label_1
_geom_bond_atom_site_label_2
_geom_bond_distance
_geom_bond_site_symmetry_2
C2A C2F 1.394(6) .
C2A C2B 1.398(6) .
C2A C2G 1.530(7) .
C2B C2C 1.401(7) .
C2B O4 1.422(5) .
C2C C2D 1.405(6) .
C2C C2H 1.547(6) .
C2D C2E 1.411(6) .
C2E C2F 1.395(7) .
C2E C2N 1.550(6) .
C2F O1 1.431(5) .
N3A C3B 1.39 .
N3A C3F 1.39 .
N3A C2M 1.395(9) .
C3B C3C 1.39 .
C3C C3D 1.39 .
C3D C3E 1.39 .
C3E C3F 1.39 .
N4AA C4BA 1.39 .
N4AA C4FA 1.39 .
N4AA C2Q 1.496(10) .
C4BA C4CA 1.39 .
C4CA C4DA 1.39 .
C4DA C4EA 1.39 .
C4EA C4FA 1.39 .
N4AB C4BB 1.39 .
N4AB C4FB 1.39 .
N4AB C2Q 1.54(2) .
C4BB C4CB 1.39 .
C4CB C4DB 1.39 .
C4DB C4EB 1.39 .
C4EB C4FB 1.39 .
C2H C2U 1.545(6) .
C2H C2I 1.551(7) .
C2I C2L 1.504(7) .
C2L C2M 1.557(10) .
C2O C2P 1.501(8) .
C2O C2N 1.545(7) .
C2P C2Q 1.563(10) .
C2N C2S 1.543(6) .
C2R C2S 1.389(7) .
C2R C2Z 1.402(7) 2_655
C2R O3 1.434(5) .
C2S C2T 1.411(6) .
C2T C2U 1.409(6) 2_655
C2U C2V 1.405(7) .
C2U C2T 1.409(6) 2_655
C2V C2Z 1.408(7) .
C2V O6 1.424(5) .
C2Z C2R 1.402(7) 2_655
C2Z C2W 1.507(7) .
C4P1 C4P2 1.539(8) .
C4P1 P4 1.798(5) .
C5P1 C5P2 1.553(8) .
C5P1 P5 1.778(5) .
O1 P4 1.603(3) .
O2 P4 1.482(3) .
O3 P4 1.604(3) .
O4 P5 1.611(3) .
O5 P5 1.486(4) .
O6 P5 1.601(3) .
N1CA_1 C2CA_1 1.30(9) 2_655
N1CA_1 O5CA_1 1.62(8) 2_655
N1CA_1 C3CA_1 1.46(2) .
N1CA_1 C3CA_1 1.53(9) 2_655
C2CA_1 C3CA_1 1.06(8) 2_655
C2CA_1 N1CA_1 1.30(9) 2_655
C2CA_1 O5CA_1 1.256(19) .
C2CA_1 O4CA_1 1.262(19) .
C2CA_1 C3CA_1 1.551(19) .
C2CA_1 C6CA_1 1.84(7) 2_655
C3CA_1 C3CA_1 0.56(9) 2_655
C3CA_1 C2CA_1 1.06(8) 2_655
C3CA_1 C6CA_1 1.532(19) .
C3CA_1 N1CA_1 1.53(9) 2_655
C3CA_1 O5CA_1 1.90(8) 2_655
C3CA_1 C6CA_1 1.81(6) 2_655
C3CA_1 O4CA_1 1.90(7) 2_655
O4CA_1 C3CA_1 1.90(7) 2_655
O5CA_1 N1CA_1 1.62(8) 2_655
O5CA_1 C6CA_1 1.77(9) 2_655
O5CA_1 C3CA_1 1.90(8) 2_655
C6CA_1 CG_1 1.532(19) .
C6CA_1 O5CA_1 1.77(9) 2_655
C6CA_1 C2CA_1 1.84(7) 2_655
C6CA_1 C3CA_1 1.81(6) 2_655
C6CA_1 C6CA_1 1.83(7) 2_655
N1CB_1 C3CB_1 1.446(19) .
N1CB_1 O_7 2.94(9) .
C2CB_1 O5CB_1 1.259(18) .
C2CB_1 O4CB_1 1.264(18) .
C2CB_1 C3CB_1 1.537(19) .
C3CB_1 C6CB_1 1.52(2) .
C3CB_1 C6CB_1 1.60(7) 2_655
C6CB_1 C6CB_1 1.34(8) 2_655
C6CB_1 CG_1 1.481(19) .
C6CB_1 C3CB_1 1.60(7) 2_655
CG_1 C6CB_1 1.481(19) 2_655
CG_1 CD_1 1.501(16) 2_655
CG_1 CD_1 1.501(16) .
CG_1 C6CA_1 1.532(19) 2_655
CD_1 CE_1 1.476(15) .
CD_1 CD_1 1.61(5) 2_655
CE_1 CD_1 1.476(15) 2_655
CE_1 N1ZA_1 1.483(13) 2_655
CE_1 N1ZA_1 1.483(13) .
CE_1 N1ZB_1 1.493(15) .
CE_1 N1ZB_1 1.493(15) 2_655
N1ZA_1 CM_1 1.488(13) .
N1ZA_1 N1ZA_1 1.60(3) 2_655
N1ZB_1 CM_1 1.531(15) .
N1ZB_1 N1ZB_1 1.70(4) 2_655
CM_1 N1ZA_1 1.488(13) 2_655
CM_1 N1ZB_1 1.531(15) 2_655
